data_1515592
loop_
_publ_author_name
'Lam, Oanh P.'
'Heinemann, Frank W.'
'Meyer, Karsten'

_publ_section_title
;
 Activation of elemental S, Se and Te with uranium(iii): bridging U--E--U
 (E = S, Se) and diamond-core complexes U--(E)2--U (E = O, S, Se, Te)
;
_journal_issue 8
_journal_name_full 'Chemical Science'
_journal_page_first 1538
_journal_paper_doi 10.1039/c1sc00151e
_journal_volume 2
_journal_year 2011
_chemical_formula_moiety 'C102 H156 N6 O6 S U2, 3(C6 H6), 2(C6 H14)'
_chemical_formula_sum 'C132 H202 N6 O6 S U2'
_chemical_formula_weight 2477.12
_chemical_name_systematic
;
?
;
_space_group_IT_number 167
_symmetry_cell_setting trigonal
_symmetry_space_group_name_Hall '-R 3 2"c'
_symmetry_space_group_name_H-M 'R -3 c :H'
_atom_sites_solution_hydrogens geom
_atom_sites_solution_primary direct
_atom_sites_solution_secondary difmap
_audit_creation_method SHELXL-97
_cell_angle_alpha 90.00
_cell_angle_beta 90.00
_cell_angle_gamma 120.00
_cell_formula_units_Z 6
_cell_length_a 17.249(2)
_cell_length_b 17.249(2)
_cell_length_c 81.989(16)
_cell_measurement_reflns_used 8097
_cell_measurement_temperature 100(2)
_cell_measurement_theta_max 27.48
_cell_measurement_theta_min 2.36
_cell_volume 21126(5)
_computing_cell_refinement 'Bruker SMART'
_computing_data_collection 'Bruker SMART'
_computing_data_reduction 'Bruker SAINT'
_computing_molecular_graphics 'Bruker SHELXTL'
_computing_publication_material 'Bruker SHELXTL'
_computing_structure_refinement 'Bruker SHELXTL'
_computing_structure_solution 'Bruker SHELXTL'
_diffrn_ambient_temperature 100(2)
_diffrn_measured_fraction_theta_full 0.997
_diffrn_measured_fraction_theta_max 0.997
_diffrn_measurement_device_type 'CCD area detector'
_diffrn_measurement_method 'phi and omega scans'
_diffrn_radiation_monochromator graphite
_diffrn_radiation_source 'fine-focus sealed tube'
_diffrn_radiation_type MoK\a
_diffrn_radiation_wavelength 0.71073
_diffrn_reflns_av_R_equivalents 0.1414
_diffrn_reflns_av_sigmaI/netI 0.0742
_diffrn_reflns_limit_h_max 21
_diffrn_reflns_limit_h_min -21
_diffrn_reflns_limit_k_max 21
_diffrn_reflns_limit_k_min -22
_diffrn_reflns_limit_l_max 103
_diffrn_reflns_limit_l_min -105
_diffrn_reflns_number 55998
_diffrn_reflns_theta_full 27.10
_diffrn_reflns_theta_max 27.10
_diffrn_reflns_theta_min 2.98
_exptl_absorpt_coefficient_mu 2.360
_exptl_absorpt_correction_T_max 1.0
_exptl_absorpt_correction_T_min 0.810
_exptl_absorpt_correction_type multi-scan
_exptl_absorpt_process_details 'SADABS, Bruker-AXS, 2002'
_exptl_crystal_colour orange-red
_exptl_crystal_density_diffrn 1.168
_exptl_crystal_density_method 'not measured'
_exptl_crystal_description block
_exptl_crystal_F_000 7704
_exptl_crystal_size_max 0.10
_exptl_crystal_size_mid 0.10
_exptl_crystal_size_min 0.05
_refine_diff_density_max 2.413
_refine_diff_density_min -2.426
_refine_diff_density_rms 0.136
_refine_ls_extinction_method none
_refine_ls_goodness_of_fit_ref 1.364
_refine_ls_hydrogen_treatment constr
_refine_ls_matrix_type full
_refine_ls_number_parameters 243
_refine_ls_number_reflns 5180
_refine_ls_number_restraints 60
_refine_ls_restrained_S_all 1.374
_refine_ls_R_factor_all 0.1182
_refine_ls_R_factor_gt 0.0563
_refine_ls_shift/su_max 0.003
_refine_ls_shift/su_mean 0.000
_refine_ls_structure_factor_coef Fsqd
_refine_ls_weighting_details 'calc w=1/[\s^2^(Fo^2^)+(0.0407P)^2^+36.7880P] where P=(Fo^2^+2Fc^2^)/3'
_refine_ls_weighting_scheme calc
_refine_ls_wR_factor_gt 0.1192
_refine_ls_wR_factor_ref 0.1305
_reflns_number_gt 2967
_reflns_number_total 5180
_reflns_threshold_expression >2sigma(I)
_cod_data_source_file c1sc00151e.txt
_cod_data_source_block plf15
_cod_original_cell_volume 21127(6)
_cod_original_sg_symbol_Hall -R32"c
_cod_original_sg_symbol_H-M R-3c
_cod_database_code 1515592

loop_
_symmetry_equiv_pos_as_xyz
'x, y, z'
'-y, x-y, z'
'-x+y, -x, z'
'y, x, -z+1/2'
'x-y, -y, -z+1/2'
'-x, -x+y, -z+1/2'
'x+2/3, y+1/3, z+1/3'
'-y+2/3, x-y+1/3, z+1/3'
'-x+y+2/3, -x+1/3, z+1/3'
'y+2/3, x+1/3, -z+5/6'
'x-y+2/3, -y+1/3, -z+5/6'
'-x+2/3, -x+y+1/3, -z+5/6'
'x+1/3, y+2/3, z+2/3'
'-y+1/3, x-y+2/3, z+2/3'
'-x+y+1/3, -x+2/3, z+2/3'
'y+1/3, x+2/3, -z+7/6'
'x-y+1/3, -y+2/3, -z+7/6'
'-x+1/3, -x+y+2/3, -z+7/6'
'-x, -y, -z'
'y, -x+y, -z'
'x-y, x, -z'
'-y, -x, z-1/2'
'-x+y, y, z-1/2'
'x, x-y, z-1/2'
'-x+2/3, -y+1/3, -z+1/3'
'y+2/3, -x+y+1/3, -z+1/3'
'x-y+2/3, x+1/3, -z+1/3'
'-y+2/3, -x+1/3, z-1/6'
'-x+y+2/3, y+1/3, z-1/6'
'x+2/3, x-y+1/3, z-1/6'
'-x+1/3, -y+2/3, -z+2/3'
'y+1/3, -x+y+2/3, -z+2/3'
'x-y+1/3, x+2/3, -z+2/3'
'-y+1/3, -x+2/3, z+1/6'
'-x+y+1/3, y+2/3, z+1/6'
'x+1/3, x-y+2/3, z+1/6'

loop_
_atom_site_label
_atom_site_type_symbol
_atom_site_fract_x
_atom_site_fract_y
_atom_site_fract_z
_atom_site_U_iso_or_equiv
_atom_site_adp_type
_atom_site_occupancy
_atom_site_symmetry_multiplicity
_atom_site_calc_flag
_atom_site_refinement_flags
U1 U 0.6667 0.3333 0.364943(4) 0.01766(12) Uani 1 3 d S
S1 S 0.6667 0.3333 0.3333 0.0222(7) Uani 1 6 d S
O1 O 0.7426(4) 0.2622(4) 0.36295(5) 0.0269(9) Uani 1 1 d .
N1 N 0.7758(4) 0.4039(3) 0.39033(7) 0.0189(14) Uani 1 1 d .
C1 C 0.7868(5) 0.3300(5) 0.39759(9) 0.0274(18) Uani 1 1 d .
H1A H 0.8284 0.3537 0.4070 0.033 Uiso 1 1 calc R
H1B H 0.8134 0.3082 0.3894 0.033 Uiso 1 1 calc R
C2 C 0.6981(4) 0.2527(5) 0.40323(8) 0.0253(18) Uani 1 1 d .
H2A H 0.7061 0.2015 0.4062 0.030 Uiso 1 1 calc R
H2B H 0.6781 0.2708 0.4131 0.030 Uiso 1 1 calc R
C3 C 0.6052(5) 0.1373(5) 0.38273(9) 0.0298(17) Uani 1 1 d .
H3A H 0.5692 0.0892 0.3906 0.036 Uiso 1 1 calc R
H3B H 0.5666 0.1283 0.3732 0.036 Uiso 1 1 calc R
C4 C 0.6809(5) 0.1260(5) 0.37734(8) 0.0264(17) Uani 1 1 d .
C5 C 0.7449(5) 0.1869(5) 0.36653(8) 0.0244(16) Uani 1 1 d .
C6 C 0.8094(6) 0.1679(6) 0.35969(8) 0.033(2) Uani 1 1 d .
C7 C 0.8070(6) 0.0900(6) 0.36447(10) 0.042(2) Uani 1 1 d .
H7 H 0.8493 0.0766 0.3598 0.050 Uiso 1 1 calc R
C8 C 0.7472(7) 0.0306(6) 0.37557(10) 0.045(2) Uani 1 1 d .
C9 C 0.6837(6) 0.0495(5) 0.38195(9) 0.039(2) Uani 1 1 d .
H9 H 0.6413 0.0094 0.3896 0.046 Uiso 1 1 calc R
C10 C 0.8803(5) 0.2323(6) 0.34755(9) 0.0341(19) Uani 1 1 d .
C11 C 0.9443(5) 0.3210(6) 0.35632(9) 0.041(2) Uani 1 1 d .
H11A H 0.9923 0.3604 0.3489 0.061 Uiso 1 1 calc R
H11B H 0.9701 0.3085 0.3659 0.061 Uiso 1 1 calc R
H11C H 0.9109 0.3504 0.3598 0.061 Uiso 1 1 calc R
C12 C 0.8374(5) 0.2518(5) 0.33280(9) 0.0337(19) Uani 1 1 d .
H12A H 0.8845 0.2969 0.3258 0.051 Uiso 1 1 calc R
H12B H 0.7985 0.2743 0.3366 0.051 Uiso 1 1 calc R
H12C H 0.8019 0.1966 0.3266 0.051 Uiso 1 1 calc R
C13 C 0.9399(6) 0.1967(7) 0.34072(10) 0.053(3) Uani 1 1 d .
H13A H 0.9818 0.2393 0.3327 0.079 Uiso 1 1 calc R
H13B H 0.9023 0.1387 0.3354 0.079 Uiso 1 1 calc R
H13C H 0.9736 0.1896 0.3497 0.079 Uiso 1 1 calc R
C14 C 0.7475(8) -0.0562(7) 0.38045(12) 0.059(3) Uani 1 1 d .
C15 C 0.7060(8) -0.0892(7) 0.39716(13) 0.076(3) Uani 1 1 d U
H15A H 0.7312 -0.0390 0.4049 0.114 Uiso 1 1 calc R
H15B H 0.7189 -0.1354 0.4009 0.114 Uiso 1 1 calc R
H15C H 0.6410 -0.1143 0.3965 0.114 Uiso 1 1 calc R
C16 C 0.6996(10) -0.1239(8) 0.36765(15) 0.099(4) Uani 1 1 d U
H16A H 0.7225 -0.0974 0.3569 0.148 Uiso 1 1 calc R
H16B H 0.6355 -0.1445 0.3683 0.148 Uiso 1 1 calc R
H16C H 0.7091 -0.1748 0.3693 0.148 Uiso 1 1 calc R
C17 C 0.8405(9) -0.0396(9) 0.38191(16) 0.099(4) Uani 1 1 d U
H17A H 0.8763 0.0145 0.3884 0.149 Uiso 1 1 calc R
H17B H 0.8669 -0.0314 0.3710 0.149 Uiso 1 1 calc R
H17C H 0.8396 -0.0908 0.3873 0.149 Uiso 1 1 calc R
C101 C 0.8547(8) 0.1880(8) 0.4167 0.082(6) Uani 1 2 d S
H101 H 0.7996 0.1329 0.4167 0.098 Uiso 1 2 calc SR
C102 C 0.9068(10) 0.2195(9) 0.40252(12) 0.071(4) Uani 1 1 d .
H102 H 0.8868 0.1853 0.3928 0.085 Uiso 1 1 calc R
C103 C 0.9849(7) 0.2977(8) 0.40255(12) 0.063(3) Uani 1 1 d .
H103 H 1.0199 0.3189 0.3929 0.076 Uiso 1 1 calc R
C104 C 1.0127(9) 0.3460(9) 0.4167 0.053(4) Uani 1 2 d S
H104 H 1.0678 0.4011 0.4167 0.063 Uiso 1 2 calc SR
C201 C 0.3333 0.6667 0.3267 0.104(6) Uani 1 3 d SU
C202 C 0.2900 0.5988 0.3402 0.099(7) Uani 0.33 1 d PU
C203 C 0.2548 0.6332 0.3548 0.102(7) Uani 0.33 1 d PU
C204 C 0.2099 0.5759 0.3671 0.101(7) Uani 0.33 1 d PU
C205 C 0.1697 0.6236 0.3787 0.109(8) Uani 0.33 1 d PU
C206 C 0.1389 0.5691 0.3946 0.090(8) Uani 0.33 1 d PU

loop_
_atom_site_aniso_label
_atom_site_aniso_U_11
_atom_site_aniso_U_22
_atom_site_aniso_U_33
_atom_site_aniso_U_23
_atom_site_aniso_U_13
_atom_site_aniso_U_12
U1 0.01862(14) 0.01862(14) 0.01573(19) 0.000 0.000 0.00931(7)
S1 0.0252(11) 0.0252(11) 0.0164(16) 0.000 0.000 0.0126(6)
O1 0.027(3) 0.032(4) 0.028(2) 0.004(3) 0.000(3) 0.019(2)
N1 0.029(3) 0.009(3) 0.021(3) -0.005(2) -0.004(2) 0.011(2)
C1 0.031(5) 0.032(5) 0.020(4) -0.002(4) -0.009(3) 0.017(4)
C2 0.027(4) 0.030(4) 0.015(4) 0.001(3) -0.005(3) 0.012(4)
C3 0.036(4) 0.023(4) 0.026(4) 0.006(3) 0.002(3) 0.012(4)
C4 0.037(4) 0.026(4) 0.019(4) -0.001(3) -0.006(3) 0.018(4)
C5 0.035(4) 0.023(4) 0.021(4) -0.003(3) -0.009(3) 0.019(3)
C6 0.039(6) 0.046(6) 0.022(3) -0.010(4) -0.011(4) 0.027(5)
C7 0.062(6) 0.057(6) 0.030(5) -0.004(4) -0.003(4) 0.048(5)
C8 0.075(7) 0.047(5) 0.034(5) -0.005(4) -0.011(5) 0.047(5)
C9 0.059(6) 0.035(5) 0.024(4) 0.002(4) -0.008(4) 0.025(5)
C10 0.036(5) 0.051(5) 0.030(4) 0.001(4) 0.001(4) 0.032(4)
C11 0.038(5) 0.065(6) 0.028(5) 0.008(4) 0.000(4) 0.032(5)
C12 0.035(5) 0.048(5) 0.025(4) 0.001(4) 0.003(4) 0.026(4)
C13 0.071(7) 0.082(8) 0.042(5) 0.003(5) 0.003(5) 0.065(6)
C14 0.097(9) 0.053(6) 0.054(6) 0.008(5) 0.001(6) 0.057(7)
C15 0.108(7) 0.056(6) 0.083(7) 0.015(5) 0.008(6) 0.055(6)
C16 0.151(9) 0.060(6) 0.103(8) 0.000(5) -0.016(7) 0.066(6)
C17 0.125(8) 0.103(7) 0.118(8) 0.033(6) 0.005(6) 0.093(7)
C101 0.044(8) 0.044(8) 0.161(19) 0.028(6) -0.028(6) 0.026(9)
C102 0.124(11) 0.108(10) 0.043(6) -0.022(7) -0.040(7) 0.104(10)
C103 0.062(7) 0.109(10) 0.051(7) 0.019(7) 0.010(6) 0.067(8)
C104 0.060(7) 0.060(7) 0.044(8) 0.006(3) -0.006(3) 0.035(8)
C201 0.107(8) 0.107(8) 0.098(13) 0.000 0.000 0.053(4)
C202 0.101(10) 0.113(10) 0.102(12) -0.007(8) 0.000(8) 0.066(9)
C203 0.098(10) 0.122(11) 0.107(12) -0.009(10) -0.008(9) 0.071(10)
C204 0.105(11) 0.118(11) 0.108(12) -0.003(9) -0.011(9) 0.078(9)
C205 0.103(10) 0.126(10) 0.113(10) -0.004(8) 0.003(8) 0.069(7)
C206 0.081(13) 0.098(13) 0.132(15) 0.043(12) -0.001(11) 0.076(11)

loop_
_atom_type_symbol
_atom_type_description
_atom_type_scat_dispersion_real
_atom_type_scat_dispersion_imag
_atom_type_scat_source
C C 0.0033 0.0016 'International Tables Vol C Tables 4.2.6.8 and 6.1.1.4'
H H 0.0000 0.0000 'International Tables Vol C Tables 4.2.6.8 and 6.1.1.4'
N N 0.0061 0.0033 'International Tables Vol C Tables 4.2.6.8 and 6.1.1.4'
O O 0.0106 0.0060 'International Tables Vol C Tables 4.2.6.8 and 6.1.1.4'
S S 0.1246 0.1234 'International Tables Vol C Tables 4.2.6.8 and 6.1.1.4'
U U -9.6767 9.6646 'International Tables Vol C Tables 4.2.6.8 and 6.1.1.4'

loop_
_geom_angle_atom_site_label_1
_geom_angle_atom_site_label_2
_geom_angle_atom_site_label_3
_geom_angle
_geom_angle_site_symmetry_1
_geom_angle_site_symmetry_3
O1 U1 O1 119.46(3) 3_665 .
O1 U1 O1 119.46(3) 3_665 2_655
O1 U1 O1 119.46(3) . 2_655
O1 U1 S1 85.75(10) 3_665 .
O1 U1 S1 85.75(10) . .
O1 U1 S1 85.75(10) 2_655 .
O1 U1 N1 132.18(16) 3_665 .
O1 U1 N1 80.25(16) . .
O1 U1 N1 70.85(16) 2_655 .
S1 U1 N1 141.54(13) . .
O1 U1 N1 70.85(16) 3_665 2_655
O1 U1 N1 132.18(16) . 2_655
O1 U1 N1 80.24(16) 2_655 2_655
S1 U1 N1 141.54(12) . 2_655
N1 U1 N1 65.2(2) . 2_655
O1 U1 N1 80.24(16) 3_665 3_665
O1 U1 N1 70.85(16) . 3_665
O1 U1 N1 132.18(16) 2_655 3_665
S1 U1 N1 141.54(12) . 3_665
N1 U1 N1 65.2(2) . 3_665
N1 U1 N1 65.2(2) 2_655 3_665
U1 S1 U1 180.0 . 31_655
C5 O1 U1 146.1(5) . .
C3 N1 C2 113.2(5) 2_655 2_655
C3 N1 C1 106.8(5) 2_655 .
C2 N1 C1 109.8(5) 2_655 .
C3 N1 U1 103.5(4) 2_655 .
C2 N1 U1 116.5(4) 2_655 .
C1 N1 U1 106.4(4) . .
N1 C1 C2 111.6(6) . .
N1 C1 H1A 109.3 . .
C2 C1 H1A 109.3 . .
N1 C1 H1B 109.3 . .
C2 C1 H1B 109.3 . .
H1A C1 H1B 108.0 . .
N1 C2 C1 111.7(6) 3_665 .
N1 C2 H2A 109.3 3_665 .
C1 C2 H2A 109.3 . .
N1 C2 H2B 109.3 3_665 .
C1 C2 H2B 109.3 . .
H2A C2 H2B 107.9 . .
C4 C3 N1 116.9(6) . 3_665
C4 C3 H3A 108.1 . .
N1 C3 H3A 108.1 3_665 .
C4 C3 H3B 108.1 . .
N1 C3 H3B 108.1 3_665 .
H3A C3 H3B 107.3 . .
C5 C4 C9 119.6(7) . .
C5 C4 C3 120.6(7) . .
C9 C4 C3 119.5(7) . .
O1 C5 C4 117.9(7) . .
O1 C5 C6 122.6(7) . .
C4 C5 C6 119.5(7) . .
C7 C6 C5 117.8(8) . .
C7 C6 C10 120.8(7) . .
C5 C6 C10 121.4(7) . .
C8 C7 C6 124.0(8) . .
C8 C7 H7 118.0 . .
C6 C7 H7 118.0 . .
C7 C8 C9 117.4(8) . .
C7 C8 C14 121.7(8) . .
C9 C8 C14 120.8(9) . .
C8 C9 C4 121.5(8) . .
C8 C9 H9 119.2 . .
C4 C9 H9 119.2 . .
C6 C10 C12 111.8(6) . .
C6 C10 C13 113.3(7) . .
C12 C10 C13 106.9(6) . .
C6 C10 C11 109.3(7) . .
C12 C10 C11 109.4(7) . .
C13 C10 C11 105.9(7) . .
C10 C11 H11A 109.5 . .
C10 C11 H11B 109.5 . .
H11A C11 H11B 109.5 . .
C10 C11 H11C 109.5 . .
H11A C11 H11C 109.5 . .
H11B C11 H11C 109.5 . .
C10 C12 H12A 109.5 . .
C10 C12 H12B 109.5 . .
H12A C12 H12B 109.5 . .
C10 C12 H12C 109.5 . .
H12A C12 H12C 109.5 . .
H12B C12 H12C 109.5 . .
C10 C13 H13A 109.5 . .
C10 C13 H13B 109.5 . .
H13A C13 H13B 109.5 . .
C10 C13 H13C 109.5 . .
H13A C13 H13C 109.5 . .
H13B C13 H13C 109.5 . .
C16 C14 C17 109.4(10) . .
C16 C14 C15 111.8(10) . .
C17 C14 C15 105.2(9) . .
C16 C14 C8 108.0(8) . .
C17 C14 C8 111.0(9) . .
C15 C14 C8 111.4(8) . .
C14 C15 H15A 109.5 . .
C14 C15 H15B 109.5 . .
H15A C15 H15B 109.5 . .
C14 C15 H15C 109.5 . .
H15A C15 H15C 109.5 . .
H15B C15 H15C 109.5 . .
C14 C16 H16A 109.5 . .
C14 C16 H16B 109.5 . .
H16A C16 H16B 109.5 . .
C14 C16 H16C 109.5 . .
H16A C16 H16C 109.5 . .
H16B C16 H16C 109.5 . .
C14 C17 H17A 109.5 . .
C14 C17 H17B 109.5 . .
H17A C17 H17B 109.5 . .
C14 C17 H17C 109.5 . .
H17A C17 H17C 109.5 . .
H17B C17 H17C 109.5 . .
C102 C101 C102 118.0(15) . 10_545
C102 C101 H101 121.0 . .
C102 C101 H101 121.0 10_545 .
C103 C102 C101 120.9(11) . .
C103 C102 H102 119.6 . .
C101 C102 H102 119.6 . .
C102 C103 C104 118.9(11) . .
C102 C103 H103 120.6 . .
C104 C103 H103 120.6 . .
C103 C104 C103 122.5(15) . 10_545
C103 C104 H104 118.8 . .
C103 C104 H104 118.8 10_545 .
C202 C201 C202 72.202(11) . 2_665
C202 C201 C202 72.204(11) . 3_565
C202 C201 C202 72.199(11) 2_665 3_565
C201 C202 C203 113.426(10) . .
C201 C202 C203 108.283(11) . 2_665
C203 C202 C203 77.204(13) . 2_665
C201 C202 C202 53.900(5) . 2_665
C203 C202 C202 96.208(1) . 2_665
C203 C202 C202 54.479(5) 2_665 2_665
C201 C202 C202 53.902(5) . 3_565
C203 C202 C202 59.630(5) . 3_565
C203 C202 C202 92.9 2_665 3_565
C202 C202 C202 60.0 2_665 3_565
C204 C203 C202 118.552(10) . .
C204 C203 C202 175.5 . 3_565
C202 C203 C202 65.898(10) . 3_565
C204 C203 C203 98.845(1) . 2_665
C202 C203 C203 53.497(6) . 2_665
C202 C203 C203 84.163(1) 3_565 2_665
C204 C203 C203 129.595(7) . 3_565
C202 C203 C203 86.6 . 3_565
C202 C203 C203 49.307(7) 3_565 3_565
C203 C203 C203 60.0 2_665 3_565
C203 C204 C205 107.540(9) . .
C206 C205 C204 106.933(9) . .

loop_
_geom_bond_atom_site_label_1
_geom_bond_atom_site_label_2
_geom_bond_distance
_geom_bond_site_symmetry_2
U1 O1 2.203(4) 3_665
U1 O1 2.203(4) .
U1 O1 2.203(4) 2_655
U1 S1 2.5917(6) .
U1 N1 2.659(5) .
U1 N1 2.659(5) 2_655
U1 N1 2.659(5) 3_665
S1 U1 2.5918(6) 31_655
O1 C5 1.352(8) .
N1 C3 1.483(9) 2_655
N1 C2 1.492(8) 2_655
N1 C1 1.501(8) .
C1 C2 1.514(10) .
C1 H1A 0.9900 .
C1 H1B 0.9900 .
C2 N1 1.491(8) 3_665
C2 H2A 0.9900 .
C2 H2B 0.9900 .
C3 C4 1.480(10) .
C3 N1 1.483(9) 3_665
C3 H3A 0.9900 .
C3 H3B 0.9900 .
C4 C5 1.396(10) .
C4 C9 1.397(10) .
C5 C6 1.422(10) .
C6 C7 1.381(11) .
C6 C10 1.536(11) .
C7 C8 1.373(12) .
C7 H7 0.9500 .
C8 C9 1.391(11) .
C8 C14 1.553(11) .
C9 H9 0.9500 .
C10 C12 1.540(10) .
C10 C13 1.543(10) .
C10 C11 1.546(11) .
C11 H11A 0.9800 .
C11 H11B 0.9800 .
C11 H11C 0.9800 .
C12 H12A 0.9800 .
C12 H12B 0.9800 .
C12 H12C 0.9800 .
C13 H13A 0.9800 .
C13 H13B 0.9800 .
C13 H13C 0.9800 .
C14 C16 1.478(14) .
C14 C17 1.486(14) .
C14 C15 1.519(13) .
C15 H15A 0.9800 .
C15 H15B 0.9800 .
C15 H15C 0.9800 .
C16 H16A 0.9800 .
C16 H16B 0.9800 .
C16 H16C 0.9800 .
C17 H17A 0.9800 .
C17 H17B 0.9800 .
C17 H17C 0.9800 .
C101 C102 1.400(14) .
C101 C102 1.400(14) 10_545
C101 H101 0.9500 .
C102 C103 1.349(15) .
C102 H102 0.9500 .
C103 C104 1.366(12) .
C103 H103 0.9500 .
C104 C103 1.366(12) 10_545
C104 H104 0.9500 .
C201 C202 1.50807(18) .
C201 C202 1.50811(19) 2_665
C201 C202 1.50821(18) 3_565
C202 C203 1.5845(2) .
C202 C203 1.6801(2) 2_665
C203 C204 1.35354(18) .
C203 C202 1.6798(2) 3_565
C204 C205 1.62242(18) .
C205 C206 1.5382(2) .

loop_
_geom_torsion_atom_site_label_1
_geom_torsion_atom_site_label_2
_geom_torsion_atom_site_label_3
_geom_torsion_atom_site_label_4
_geom_torsion
_geom_torsion_site_symmetry_1
_geom_torsion_site_symmetry_4
O1 U1 O1 C5 -37.4(9) 3_665 .
O1 U1 O1 C5 157.2(7) 2_655 .
S1 U1 O1 C5 -120.1(8) . .
N1 U1 O1 C5 95.9(8) . .
N1 U1 O1 C5 52.8(9) 2_655 .
N1 U1 O1 C5 28.9(7) 3_665 .
O1 U1 N1 C3 -163.2(4) 3_665 2_655
O1 U1 N1 C3 75.6(4) . 2_655
O1 U1 N1 C3 -50.4(4) 2_655 2_655
S1 U1 N1 C3 5.3(4) . 2_655
N1 U1 N1 C3 -138.2(5) 2_655 2_655
N1 U1 N1 C3 148.9(4) 3_665 2_655
O1 U1 N1 C2 -38.3(5) 3_665 2_655
O1 U1 N1 C2 -159.5(5) . 2_655
O1 U1 N1 C2 74.5(4) 2_655 2_655
S1 U1 N1 C2 130.2(4) . 2_655
N1 U1 N1 C2 -13.4(4) 2_655 2_655
N1 U1 N1 C2 -86.2(4) 3_665 2_655
O1 U1 N1 C1 84.4(5) 3_665 .
O1 U1 N1 C1 -36.8(4) . .
O1 U1 N1 C1 -162.8(4) 2_655 .
S1 U1 N1 C1 -107.0(4) . .
N1 U1 N1 C1 109.4(4) 2_655 .
N1 U1 N1 C1 36.6(4) 3_665 .
C3 N1 C1 C2 -170.5(5) 2_655 .
C2 N1 C1 C2 66.5(7) 2_655 .
U1 N1 C1 C2 -60.4(6) . .
N1 C1 C2 N1 49.5(7) . 3_665
N1 C3 C4 C5 -55.5(9) 3_665 .
N1 C3 C4 C9 130.2(7) 3_665 .
U1 O1 C5 C4 -10.3(11) . .
U1 O1 C5 C6 169.5(5) . .
C9 C4 C5 O1 -176.9(6) . .
C3 C4 C5 O1 8.8(10) . .
C9 C4 C5 C6 3.3(10) . .
C3 C4 C5 C6 -171.0(7) . .
O1 C5 C6 C7 178.5(7) . .
C4 C5 C6 C7 -1.7(11) . .
O1 C5 C6 C10 -0.7(11) . .
C4 C5 C6 C10 179.1(7) . .
C5 C6 C7 C8 -1.0(12) . .
C10 C6 C7 C8 178.2(8) . .
C6 C7 C8 C9 2.0(13) . .
C6 C7 C8 C14 179.9(8) . .
C7 C8 C9 C4 -0.3(12) . .
C14 C8 C9 C4 -178.1(8) . .
C5 C4 C9 C8 -2.4(11) . .
C3 C4 C9 C8 172.0(7) . .
C7 C6 C10 C12 125.4(8) . .
C5 C6 C10 C12 -55.4(10) . .
C7 C6 C10 C13 4.5(11) . .
C5 C6 C10 C13 -176.3(7) . .
C7 C6 C10 C11 -113.4(8) . .
C5 C6 C10 C11 65.8(9) . .
C7 C8 C14 C16 -80.8(12) . .
C9 C8 C14 C16 97.0(11) . .
C7 C8 C14 C17 39.2(13) . .
C9 C8 C14 C17 -143.0(10) . .
C7 C8 C14 C15 156.0(9) . .
C9 C8 C14 C15 -26.2(13) . .
C102 C101 C102 C103 -0.1(7) 10_545 .
C101 C102 C103 C104 0.2(13) . .
C102 C103 C104 C103 -0.1(7) . 10_545
C202 C201 C202 C203 80.207(6) 2_665 .
C202 C201 C202 C203 3.7 3_565 .
C202 C201 C202 C203 -3.4 2_665 2_665
C202 C201 C202 C203 -79.875(6) 3_565 2_665
C202 C201 C202 C202 -76.457(6) 3_565 2_665
C202 C201 C202 C202 76.458(6) 2_665 3_565
C201 C202 C203 C204 176.0 . .
C203 C202 C203 C204 -79.345(6) 2_665 .
C202 C202 C203 C204 -130.735(4) 2_665 .
C202 C202 C203 C204 179.6 3_565 .
C201 C202 C203 C202 -3.5 . 3_565
C203 C202 C203 C202 101.096(6) 2_665 3_565
C202 C202 C203 C202 49.706(4) 2_665 3_565
C201 C202 C203 C203 -104.607(6) . 2_665
C202 C202 C203 C203 -51.390(2) 2_665 2_665
C202 C202 C203 C203 -101.096(6) 3_565 2_665
C201 C202 C203 C203 -49.977(3) . 3_565
C203 C202 C203 C203 54.631(3) 2_665 3_565
C202 C202 C203 C203 3.2 2_665 3_565
C202 C202 C203 C203 -46.466(4) 3_565 3_565
C202 C203 C204 C205 -171.7 . .
C203 C203 C204 C205 135.249(4) 2_665 .
C203 C203 C204 C205 77.116(5) 3_565 .
C203 C204 C205 C206 -166.721(1) . .
